data_7206588
loop_
_publ_author_name
'Li, Di'
'Wang, Kai'
'Huang, Shuo'
'Qu, Songnan'
'Liu, Xingyuan'
'Zhu, Qingxin'
'Zhang, Hongyu'
'Wang, Yue'

_publ_section_title
;
 Brightly fluorescent red organic solids bearing boron-bridged
 \p--conjugated skeletons
;
_journal_issue 39
_journal_name_full 'Journal of Materials Chemistry'
_journal_page_first 15298
_journal_paper_doi 10.1039/c1jm12498f
_journal_volume 21
_journal_year 2011
_chemical_formula_sum 'C44 H30 B2 N2 O4'
_chemical_formula_weight 672.32
_chemical_name_systematic
;
?
;
_space_group_IT_number 2
_symmetry_cell_setting triclinic
_symmetry_space_group_name_Hall '-P 1'
_symmetry_space_group_name_H-M 'P -1'
_atom_sites_solution_hydrogens geom
_atom_sites_solution_primary direct
_atom_sites_solution_secondary difmap
_audit_creation_method SHELXL-97
_cell_angle_alpha 74.48(2)
_cell_angle_beta 75.97(2)
_cell_angle_gamma 65.43(3)
_cell_formula_units_Z 1
_cell_length_a 8.220(5)
_cell_length_b 8.960(7)
_cell_length_c 13.113(7)
_cell_measurement_temperature 293(2)
_cell_volume 836.8(10)
_computing_structure_refinement 'SHELXL-97 (Sheldrick, 1997)'
_computing_structure_solution 'SHELXS-97 (Sheldrick, 1990)'
_diffrn_ambient_temperature 293(2)
_diffrn_measured_fraction_theta_full 0.986
_diffrn_measured_fraction_theta_max 0.986
_diffrn_radiation_monochromator graphite
_diffrn_radiation_source 'fine-focus sealed tube'
_diffrn_radiation_type MoK\a
_diffrn_radiation_wavelength 0.71073
_diffrn_reflns_av_R_equivalents 0.0889
_diffrn_reflns_av_sigmaI/netI 0.1309
_diffrn_reflns_limit_h_max 10
_diffrn_reflns_limit_h_min -9
_diffrn_reflns_limit_k_max 11
_diffrn_reflns_limit_k_min -11
_diffrn_reflns_limit_l_max 16
_diffrn_reflns_limit_l_min -15
_diffrn_reflns_number 8244
_diffrn_reflns_theta_full 27.48
_diffrn_reflns_theta_max 27.48
_diffrn_reflns_theta_min 2.98
_exptl_absorpt_coefficient_mu 0.085
_exptl_absorpt_correction_T_max 0.9961
_exptl_absorpt_correction_T_min 0.9692
_exptl_absorpt_correction_type multi-scan
_exptl_crystal_density_diffrn 1.334
_exptl_crystal_density_method 'not measured'
_exptl_crystal_F_000 350
_exptl_crystal_size_max 0.37
_exptl_crystal_size_mid 0.10
_exptl_crystal_size_min 0.05
_refine_diff_density_max 0.227
_refine_diff_density_min -0.250
_refine_diff_density_rms 0.054
_refine_ls_extinction_coef 0.027(4)
_refine_ls_extinction_expression Fc^*^=kFc[1+0.001xFc^2^\l^3^/sin(2\q)]^-1/4^
_refine_ls_extinction_method SHELXL
_refine_ls_goodness_of_fit_ref 1.015
_refine_ls_hydrogen_treatment riding
_refine_ls_matrix_type full
_refine_ls_number_parameters 236
_refine_ls_number_reflns 3776
_refine_ls_number_restraints 0
_refine_ls_restrained_S_all 1.015
_refine_ls_R_factor_all 0.1801
_refine_ls_R_factor_gt 0.0786
_refine_ls_shift/su_max 0.000
_refine_ls_shift/su_mean 0.000
_refine_ls_structure_factor_coef Fsqd
_refine_ls_weighting_details 'calc w=1/[\s^2^(Fo^2^)+(0.0591P)^2^+0.0000P] where P=(Fo^2^+2Fc^2^)/3'
_refine_ls_weighting_scheme calc
_refine_ls_wR_factor_gt 0.1304
_refine_ls_wR_factor_ref 0.1631
_reflns_number_gt 1768
_reflns_number_total 3776
_reflns_threshold_expression >2sigma(I)
_cod_data_source_file c1jm12498f.txt
_cod_data_source_block 1
_cod_original_cell_volume 836.7(10)
_cod_original_sg_symbol_H-M P-1
_cod_database_code 7206588

loop_
_symmetry_equiv_pos_as_xyz
'x, y, z'
'-x, -y, -z'

loop_
_atom_site_label
_atom_site_type_symbol
_atom_site_fract_x
_atom_site_fract_y
_atom_site_fract_z
_atom_site_U_iso_or_equiv
_atom_site_adp_type
_atom_site_occupancy
_atom_site_symmetry_multiplicity
_atom_site_calc_flag
_atom_site_refinement_flags
B1 B 0.2542(5) 0.2609(5) 0.2127(3) 0.0348(8) Uani 1 1 d .
C1 C 1.1497(4) 0.3338(4) -0.1357(2) 0.0345(7) Uani 1 1 d .
C2 C 1.3265(4) 0.2248(4) -0.1380(2) 0.0429(8) Uani 1 1 d .
H2 H 1.3598 0.1155 -0.1000 0.051 Uiso 1 1 calc R
C3 C 1.4513(5) 0.2899(5) -0.2013(3) 0.0486(9) Uani 1 1 d .
H3 H 1.5738 0.2235 -0.2047 0.058 Uiso 1 1 calc R
C4 C 1.3987(4) 0.4514(5) -0.2595(3) 0.0487(9) Uani 1 1 d .
H4 H 1.4876 0.4895 -0.3015 0.058 Uiso 1 1 calc R
C5 C 1.2190(4) 0.5591(4) -0.2580(2) 0.0450(8) Uani 1 1 d .
H5 H 1.1849 0.6673 -0.2977 0.054 Uiso 1 1 calc R
C6 C 1.0939(4) 0.4949(4) -0.1935(2) 0.0345(7) Uani 1 1 d .
C7 C 0.8556(4) 0.4466(4) -0.1007(2) 0.0336(7) Uani 1 1 d .
C8 C 0.6740(4) 0.4685(4) -0.0506(2) 0.0341(7) Uani 1 1 d .
C9 C 0.6252(4) 0.3357(4) 0.0104(2) 0.0384(8) Uani 1 1 d .
H9 H 0.7108 0.2270 0.0161 0.046 Uiso 1 1 calc R
C10 C 0.4509(4) 0.3651(4) 0.0620(2) 0.0354(8) Uani 1 1 d .
C11 C 0.1735(4) 0.1176(4) 0.2391(2) 0.0337(7) Uani 1 1 d .
C12 C 0.1060(5) 0.0892(4) 0.1616(3) 0.0495(9) Uani 1 1 d .
H12 H 0.1163 0.1493 0.0921 0.059 Uiso 1 1 calc R
C13 C 0.0241(5) -0.0251(5) 0.1842(3) 0.0590(10) Uani 1 1 d .
H13 H -0.0215 -0.0394 0.1307 0.071 Uiso 1 1 calc R
C14 C 0.0100(5) -0.1176(5) 0.2852(3) 0.0648(11) Uani 1 1 d .
H14 H -0.0455 -0.1945 0.3006 0.078 Uiso 1 1 calc R
C15 C 0.0778(5) -0.0962(5) 0.3629(3) 0.0617(11) Uani 1 1 d .
H15 H 0.0701 -0.1599 0.4314 0.074 Uiso 1 1 calc R
C16 C 0.1584(5) 0.0205(4) 0.3403(2) 0.0464(9) Uani 1 1 d .
H16 H 0.2034 0.0338 0.3945 0.056 Uiso 1 1 calc R
C17 C 0.3227(4) 0.2792(4) 0.3107(2) 0.0352(7) Uani 1 1 d .
C18 C 0.2162(5) 0.3874(5) 0.3814(3) 0.0516(10) Uani 1 1 d .
H18 H 0.1006 0.4610 0.3683 0.062 Uiso 1 1 calc R
C19 C 0.2783(5) 0.3883(6) 0.4713(3) 0.0623(11) Uani 1 1 d .
H19 H 0.2047 0.4621 0.5169 0.075 Uiso 1 1 calc R
C20 C 0.4483(6) 0.2797(6) 0.4921(3) 0.0618(11) Uani 1 1 d .
H20 H 0.4898 0.2787 0.5523 0.074 Uiso 1 1 calc R
C21 C 0.5563(5) 0.1729(5) 0.4236(3) 0.0570(10) Uani 1 1 d .
H21 H 0.6719 0.0999 0.4370 0.068 Uiso 1 1 calc R
C22 C 0.4941(5) 0.1734(4) 0.3351(2) 0.0461(9) Uani 1 1 d .
H22 H 0.5698 0.0999 0.2898 0.055 Uiso 1 1 calc R
N1 N 0.9031(3) 0.5635(3) -0.16918(18) 0.0342(6) Uani 1 1 d .
O1 O 0.9968(3) 0.3037(3) -0.07691(15) 0.0387(5) Uani 1 1 d .
O2 O 0.4006(3) 0.2363(3) 0.11633(15) 0.0372(5) Uani 1 1 d .

loop_
_atom_site_aniso_label
_atom_site_aniso_U_11
_atom_site_aniso_U_22
_atom_site_aniso_U_33
_atom_site_aniso_U_23
_atom_site_aniso_U_13
_atom_site_aniso_U_12
B1 0.0239(19) 0.035(2) 0.0352(18) -0.0025(15) -0.0025(15) -0.0042(17)
C1 0.0298(18) 0.041(2) 0.0343(16) -0.0036(14) -0.0010(13) -0.0185(17)
C2 0.0293(19) 0.037(2) 0.055(2) -0.0068(16) -0.0074(15) -0.0057(17)
C3 0.034(2) 0.053(3) 0.057(2) -0.0146(18) -0.0059(16) -0.0115(19)
C4 0.033(2) 0.050(3) 0.061(2) -0.0118(19) 0.0019(16) -0.018(2)
C5 0.036(2) 0.041(2) 0.0531(19) -0.0035(16) -0.0007(15) -0.0158(18)
C6 0.0284(18) 0.040(2) 0.0347(15) -0.0060(14) -0.0042(13) -0.0134(16)
C7 0.0342(18) 0.0288(19) 0.0343(15) -0.0005(13) -0.0079(13) -0.0102(16)
C8 0.0292(18) 0.035(2) 0.0357(15) -0.0043(14) -0.0006(13) -0.0133(16)
C9 0.0308(19) 0.035(2) 0.0415(16) -0.0044(14) -0.0035(14) -0.0071(16)
C10 0.039(2) 0.037(2) 0.0308(15) -0.0031(14) -0.0038(14) -0.0178(18)
C11 0.0263(17) 0.0323(19) 0.0357(15) -0.0011(13) -0.0029(13) -0.0084(15)
C12 0.059(2) 0.045(2) 0.0481(19) -0.0035(17) -0.0153(17) -0.021(2)
C13 0.060(3) 0.046(3) 0.079(3) -0.015(2) -0.020(2) -0.021(2)
C14 0.061(3) 0.051(3) 0.092(3) -0.013(2) -0.005(2) -0.033(2)
C15 0.073(3) 0.051(3) 0.060(2) 0.0037(19) -0.001(2) -0.035(2)
C16 0.053(2) 0.047(2) 0.0400(17) -0.0008(16) -0.0058(15) -0.024(2)
C17 0.0346(18) 0.0328(19) 0.0377(16) -0.0006(14) -0.0049(14) -0.0159(16)
C18 0.038(2) 0.060(3) 0.053(2) -0.0140(19) -0.0021(17) -0.015(2)
C19 0.059(3) 0.083(3) 0.049(2) -0.027(2) 0.0040(19) -0.028(3)
C20 0.068(3) 0.080(3) 0.043(2) -0.002(2) -0.0173(19) -0.035(3)
C21 0.054(2) 0.060(3) 0.055(2) 0.0019(19) -0.0237(19) -0.019(2)
C22 0.047(2) 0.040(2) 0.0464(19) -0.0032(16) -0.0143(16) -0.0117(19)
N1 0.0257(14) 0.0318(17) 0.0373(13) 0.0001(11) -0.0022(11) -0.0088(13)
O1 0.0316(13) 0.0330(14) 0.0425(12) -0.0003(10) -0.0044(9) -0.0084(11)
O2 0.0334(12) 0.0310(14) 0.0407(11) -0.0005(9) -0.0006(9) -0.0122(11)

loop_
_atom_type_symbol
_atom_type_description
_atom_type_scat_dispersion_real
_atom_type_scat_dispersion_imag
_atom_type_scat_source
C C 0.0033 0.0016 'International Tables Vol C Tables 4.2.6.8 and 6.1.1.4'
H H 0.0000 0.0000 'International Tables Vol C Tables 4.2.6.8 and 6.1.1.4'
B B 0.0013 0.0007 'International Tables Vol C Tables 4.2.6.8 and 6.1.1.4'
N N 0.0061 0.0033 'International Tables Vol C Tables 4.2.6.8 and 6.1.1.4'
O O 0.0106 0.0060 'International Tables Vol C Tables 4.2.6.8 and 6.1.1.4'

loop_
_geom_angle_atom_site_label_1
_geom_angle_atom_site_label_2
_geom_angle_atom_site_label_3
_geom_angle
_geom_angle_site_symmetry_1
_geom_angle_site_symmetry_3
O2 B1 C17 111.4(2) . .
O2 B1 C11 109.7(3) . .
C17 B1 C11 114.8(3) . .
O2 B1 N1 102.8(2) . 2_665
C17 B1 N1 110.0(3) . 2_665
C11 B1 N1 107.4(2) . 2_665
C2 C1 C6 124.5(3) . .
C2 C1 O1 127.2(3) . .
C6 C1 O1 108.2(3) . .
C1 C2 C3 114.8(3) . .
C1 C2 H2 122.6 . .
C3 C2 H2 122.6 . .
C2 C3 C4 121.7(3) . .
C2 C3 H3 119.1 . .
C4 C3 H3 119.1 . .
C3 C4 C5 122.8(3) . .
C3 C4 H4 118.6 . .
C5 C4 H4 118.6 . .
C6 C5 C4 115.7(3) . .
C6 C5 H5 122.2 . .
C4 C5 H5 122.2 . .
C1 C6 C5 120.5(3) . .
C1 C6 N1 106.6(2) . .
C5 C6 N1 132.9(3) . .
N1 C7 O1 113.3(3) . .
N1 C7 C8 124.4(3) . .
O1 C7 C8 122.2(3) . .
C9 C8 C10 122.0(3) . 2_665
C9 C8 C7 122.6(3) . .
C10 C8 C7 115.3(3) 2_665 .
C10 C9 C8 120.2(3) . .
C10 C9 H9 119.9 . .
C8 C9 H9 119.9 . .
O2 C10 C9 120.4(3) . .
O2 C10 C8 121.7(3) . 2_665
C9 C10 C8 117.8(3) . 2_665
C16 C11 C12 116.0(3) . .
C16 C11 B1 122.8(3) . .
C12 C11 B1 121.1(3) . .
C13 C12 C11 122.3(3) . .
C13 C12 H12 118.9 . .
C11 C12 H12 118.9 . .
C14 C13 C12 120.2(3) . .
C14 C13 H13 119.9 . .
C12 C13 H13 119.9 . .
C15 C14 C13 119.5(3) . .
C15 C14 H14 120.3 . .
C13 C14 H14 120.3 . .
C14 C15 C16 120.3(3) . .
C14 C15 H15 119.8 . .
C16 C15 H15 119.8 . .
C11 C16 C15 121.8(3) . .
C11 C16 H16 119.1 . .
C15 C16 H16 119.1 . .
C22 C17 C18 115.8(3) . .
C22 C17 B1 119.7(3) . .
C18 C17 B1 124.3(3) . .
C19 C18 C17 121.9(3) . .
C19 C18 H18 119.1 . .
C17 C18 H18 119.1 . .
C20 C19 C18 119.8(4) . .
C20 C19 H19 120.1 . .
C18 C19 H19 120.1 . .
C21 C20 C19 119.6(3) . .
C21 C20 H20 120.2 . .
C19 C20 H20 120.2 . .
C20 C21 C22 120.2(4) . .
C20 C21 H21 119.9 . .
C22 C21 H21 119.9 . .
C21 C22 C17 122.8(3) . .
C21 C22 H22 118.6 . .
C17 C22 H22 118.6 . .
C7 N1 C6 106.4(3) . .
C7 N1 B1 119.0(2) . 2_665
C6 N1 B1 134.4(2) . 2_665
C7 O1 C1 105.4(2) . .
C10 O2 B1 119.4(2) . .

loop_
_geom_bond_atom_site_label_1
_geom_bond_atom_site_label_2
_geom_bond_distance
_geom_bond_site_symmetry_2
B1 O2 1.511(4) .
B1 C17 1.593(4) .
B1 C11 1.601(5) .
B1 N1 1.630(4) 2_665
C1 C2 1.371(4) .
C1 C6 1.379(4) .
C1 O1 1.396(3) .
C2 C3 1.381(4) .
C2 H2 0.9300 .
C3 C4 1.383(5) .
C3 H3 0.9300 .
C4 C5 1.387(4) .
C4 H4 0.9300 .
C5 C6 1.383(4) .
C5 H5 0.9300 .
C6 N1 1.414(4) .
C7 N1 1.312(4) .
C7 O1 1.346(4) .
C7 C8 1.431(4) .
C8 C9 1.396(4) .
C8 C10 1.408(4) 2_665
C9 C10 1.375(4) .
C9 H9 0.9300 .
C10 O2 1.350(3) .
C10 C8 1.408(4) 2_665
C11 C16 1.388(4) .
C11 C12 1.392(4) .
C12 C13 1.379(5) .
C12 H12 0.9300 .
C13 C14 1.368(5) .
C13 H13 0.9300 .
C14 C15 1.362(5) .
C14 H14 0.9300 .
C15 C16 1.391(4) .
C15 H15 0.9300 .
C16 H16 0.9300 .
C17 C22 1.390(4) .
C17 C18 1.396(4) .
C18 C19 1.395(4) .
C18 H18 0.9300 .
C19 C20 1.373(5) .
C19 H19 0.9300 .
C20 C21 1.370(5) .
C20 H20 0.9300 .
C21 C22 1.374(4) .
C21 H21 0.9300 .
C22 H22 0.9300 .
N1 B1 1.630(4) 2_665
